data_7134162
loop_
_publ_author_name
'Guo, Jian'
'Nie, Chenyang'
'Li, Shitai'
'Yan, Nana'
'Guo, Peng'
'Liu, Zhongmin'

_publ_section_title
;
 Revealing CO2 Adsorption Blocking Mechanism in Flexible Low-Silica
 Small-pore Zeolites via Three-Dimensional Electron Diffraction
;
_journal_name_full 'Chemical Communications'
_journal_paper_doi 10.1039/D4CC06791F
_journal_year 2025
_chemical_formula_moiety 'Al5.80 O32 Si10.20, 7.18(K0.50), 0.54(K)'
_chemical_formula_sum 'Al5.8 K5.72 O32 Si10.2'
_chemical_formula_weight 1178.5914
_chemical_name_systematic DH-K-PHI
_space_group_crystal_system monoclinic
_space_group_IT_number 11
_space_group_name_Hall '-P 2yb'
_space_group_name_H-M_alt 'P 1 21/m 1'
_audit_creation_method SHELXL-2018/3
_audit_update_record
;
2024-12-20 deposited with the CCDC.	2025-01-10 downloaded from the CCDC.
;
_cell_angle_alpha 90
_cell_angle_beta 108.20(3)
_cell_angle_gamma 90
_cell_formula_units_Z 1
_cell_length_a 8.2500(16)
_cell_length_b 13.453(3)
_cell_length_c 8.3050(17)
_cell_measurement_reflns_used 3408
_cell_measurement_temperature 293(2)
_cell_measurement_theta_max 37
_cell_measurement_theta_min 6.9
_cell_volume 875.6(3)
_computing_structure_refinement 'SHELXL-2018/3 (Sheldrick, 2018)'
_computing_structure_solution 'SHELXT 2014/4 (Sheldrick, 2014)'
_diffrn_ambient_temperature 293(2)
_diffrn_measured_fraction_theta_max 0.733
_diffrn_measurement_device_type 'JEOL 2100 Plus'
_diffrn_radiation_type electron
_diffrn_radiation_wavelength 0.0251
_diffrn_reflns_av_R_equivalents 0.1033
_diffrn_reflns_av_unetI/netI 0.1155
_diffrn_reflns_Laue_measured_fraction_full 0.733
_diffrn_reflns_Laue_measured_fraction_max 0.733
_diffrn_reflns_limit_h_max 8
_diffrn_reflns_limit_h_min -8
_diffrn_reflns_limit_k_max 15
_diffrn_reflns_limit_k_min -16
_diffrn_reflns_limit_l_max 9
_diffrn_reflns_limit_l_min -8
_diffrn_reflns_number 3114
_diffrn_reflns_point_group_measured_fraction_full 0.733
_diffrn_reflns_point_group_measured_fraction_max 0.733
_diffrn_reflns_theta_full 0.856
_diffrn_reflns_theta_max 0.856
_diffrn_reflns_theta_min 0.091
_exptl_absorpt_coefficient_mu 0.000
_exptl_crystal_colour white
_exptl_crystal_density_diffrn 2.23502
_exptl_crystal_description prism
_exptl_crystal_F_000 236
_refine_diff_density_max 0.298
_refine_diff_density_min -0.312
_refine_diff_density_rms 0.055
_refine_ls_extinction_coef 2435(25)
_refine_ls_extinction_expression Fc^*^=kFc[1+0.001xFc^2^\l^3^/sin(2\q)]^-1/4^
_refine_ls_extinction_method 'SHELXL-2018/3 (Sheldrick 2018)'
_refine_ls_goodness_of_fit_ref 1.687
_refine_ls_hydrogen_treatment undef
_refine_ls_matrix_type full
_refine_ls_number_parameters 144
_refine_ls_number_reflns 1185
_refine_ls_number_restraints 1
_refine_ls_restrained_S_all 1.687
_refine_ls_R_factor_all 0.1898
_refine_ls_R_factor_gt 0.1655
_refine_ls_shift/su_max 0.196
_refine_ls_shift/su_mean 0.002
_refine_ls_structure_factor_coef Fsqd
_refine_ls_weighting_details 'w=1/[\s^2^(Fo^2^)+(0.2000P)^2^] where P=(Fo^2^+2Fc^2^)/3'
_refine_ls_weighting_scheme calc
_refine_ls_wR_factor_gt 0.4490
_reflns_Friedel_coverage 0.000
_reflns_number_gt 810
_reflns_number_total 1185
_reflns_threshold_expression 'I > 2\s(I)'
_cod_data_source_file d4cc06791f2.cif
_cod_data_source_block 29
_cod_original_cell_volume 875.7(3)
_cod_original_sg_symbol_H-M 'P 21/m'
_cod_database_code 7134162
_shelx_shelxl_version_number 2018/3
_shelx_space_group_comment
;
The symmetry employed for this shelxl refinement is uniquely defined
by the following loop, which should always be used as a source of
symmetry information in preference to the above space-group names.
They are only intended as comments.
;

loop_
_space_group_symop_operation_xyz
'x, y, z'
'-x, y+1/2, -z'
'-x, -y, -z'
'x, -y-1/2, z'

loop_
_atom_site_label
_atom_site_type_symbol
_atom_site_fract_x
_atom_site_fract_y
_atom_site_fract_z
_atom_site_U_iso_or_equiv
_atom_site_adp_type
_atom_site_occupancy
_atom_site_site_symmetry_order
_atom_site_calc_flag
_atom_site_refinement_flags_posn
_atom_site_refinement_flags_adp
_atom_site_refinement_flags_occupancy
_atom_site_disorder_assembly
_atom_site_disorder_group
Si1 Si 1.0149(10) 0.5491(5) 0.7395(7) 0.027(2) Uani 0.6375 1 d . . P . .
Si2 Si 1.0558(11) 0.6391(4) 1.0829(7) 0.033(2) Uani 0.6375 1 d . . P . .
Si3 Si 0.7157(11) 0.4839(5) 0.4278(7) 0.034(2) Uani 0.6375 1 d . . P . .
Si4 Si 0.4243(11) 0.6344(5) 0.3200(7) 0.033(2) Uani 0.6375 1 d . . P . .
Al1 Al 1.0149(10) 0.5491(5) 0.7395(7) 0.027(2) Uani 0.3625 1 d . . P . .
Al2 Al 1.0558(11) 0.6391(4) 1.0829(7) 0.033(2) Uani 0.3625 1 d . . P . .
Al3 Al 0.7157(11) 0.4839(5) 0.4278(7) 0.034(2) Uani 0.3625 1 d . . P . .
Al4 Al 0.4243(11) 0.6344(5) 0.3200(7) 0.033(2) Uani 0.3625 1 d . . P . .
O1 O 0.9803(18) 0.6273(8) 0.8735(12) 0.045(3) Uani 1 1 d . . . . .
O2 O 0.495(3) 0.750000 0.3419(19) 0.047(5) Uani 1 2 d S T P . .
O3 O 0.5727(17) 0.5577(8) 0.3049(11) 0.043(3) Uani 1 1 d . . . . .
O4 O 1.010(3) 0.750000 1.1398(15) 0.055(6) Uani 1 2 d S T P . .
O5 O 0.8137(19) 0.4226(8) 0.3093(12) 0.042(3) Uani 1 1 d . . . . .
O6 O 0.266(2) 0.6191(8) 0.1473(13) 0.052(4) Uani 1 1 d . . . . .
O7 O 0.627(2) 0.3957(8) 0.5083(14) 0.060(5) Uani 1 1 d . . . . .
O8 O 0.850(2) 0.5560(8) 0.5713(11) 0.057(4) Uani 1 1 d . . . . .
O9 O 0.9571(18) 0.5644(6) 1.1743(13) 0.041(3) Uani 1 1 d . . . . .
K1 K 0.839(3) 0.750000 1.370(3) 0.110(10) Uani 0.73(3) 2 d S T P . .
K2 K 0.683(6) 0.750000 0.695(7) 0.29(3) Uani 0.86(5) 2 d S T P . .
K3 K 0.577(3) 0.5353(14) -0.0052(16) 0.114(9) Uani 0.5 1 d . . P . .
K4 K 1.089(8) 0.750000 1.481(5) 0.10(3) Uani 0.27(3) 2 d S T P . .

loop_
_atom_site_aniso_label
_atom_site_aniso_U_11
_atom_site_aniso_U_22
_atom_site_aniso_U_33
_atom_site_aniso_U_23
_atom_site_aniso_U_13
_atom_site_aniso_U_12
Si1 0.025(7) 0.034(4) 0.022(3) 0.001(2) 0.006(3) 0.003(3)
Si2 0.051(7) 0.020(3) 0.025(3) -0.002(2) 0.010(3) 0.006(3)
Si3 0.052(8) 0.037(4) 0.017(3) 0.003(2) 0.017(3) 0.001(3)
Si4 0.040(7) 0.038(4) 0.021(3) 0.004(2) 0.007(3) 0.002(3)
Al1 0.025(7) 0.034(4) 0.022(3) 0.001(2) 0.006(3) 0.003(3)
Al2 0.051(7) 0.020(3) 0.025(3) -0.002(2) 0.010(3) 0.006(3)
Al3 0.052(8) 0.037(4) 0.017(3) 0.003(2) 0.017(3) 0.001(3)
Al4 0.040(7) 0.038(4) 0.021(3) 0.004(2) 0.007(3) 0.002(3)
O1 0.054(12) 0.049(6) 0.032(5) -0.004(4) 0.014(5) 0.006(5)
O2 0.039(17) 0.051(9) 0.051(8) 0.000 0.013(7) 0.000
O3 0.039(11) 0.052(6) 0.028(4) -0.002(4) -0.003(4) 0.009(5)
O4 0.11(2) 0.033(8) 0.023(6) 0.000 0.025(8) 0.000
O5 0.046(12) 0.043(5) 0.040(5) -0.009(4) 0.017(5) 0.008(5)
O6 0.050(14) 0.050(6) 0.047(6) 0.002(5) 0.000(5) -0.004(6)
O7 0.094(16) 0.050(6) 0.050(6) -0.011(5) 0.043(8) -0.024(7)
O8 0.086(15) 0.050(6) 0.026(5) -0.002(4) 0.004(5) 0.002(6)
O9 0.051(11) 0.019(4) 0.057(6) 0.013(4) 0.022(6) -0.010(4)
K1 0.05(3) 0.150(19) 0.150(17) 0.000 0.055(17) 0.000
K2 -0.03(6) 0.18(3) 0.60(8) 0.000 -0.09(4) 0.000
K3 0.17(3) 0.130(17) 0.034(6) -0.033(8) 0.015(9) 0.012(12)
K4 0.20(7) 0.06(2) 0.08(3) 0.000 0.12(4) 0.000

loop_
_atom_type_symbol
_atom_type_description
_atom_type_scat_dispersion_real
_atom_type_scat_dispersion_imag
_atom_type_scat_source
O O 0.0000 0.0000 'International Tables Vol C Tables 4.2.6.8 and 6.1.1.4'
Si Si 0.0000 0.0000 'International Tables Vol C Tables 4.2.6.8 and 6.1.1.4'
K K 0.0000 0.0000 'International Tables Vol C Tables 4.2.6.8 and 6.1.1.4'
Al Al 0.0000 0.0000 'International Tables Vol C Tables 4.2.6.8 and 6.1.1.4'

loop_
_geom_angle_atom_site_label_1
_geom_angle_atom_site_label_2
_geom_angle_atom_site_label_3
_geom_angle
_geom_angle_site_symmetry_1
_geom_angle_site_symmetry_3
_geom_angle_publ_flag
O8 Si1 O1 105.9(8) . . ?
O8 Si1 O5 109.4(7) . 3_766 ?
O1 Si1 O5 111.8(7) . 3_766 ?
O8 Si1 O9 112.8(7) . 3_767 ?
O1 Si1 O9 109.2(6) . 3_767 ?
O5 Si1 O9 107.8(7) 3_766 3_767 ?
O9 Si2 O4 103.5(7) . . ?
O9 Si2 O1 110.6(7) . . ?
O4 Si2 O1 110.0(7) . . ?
O9 Si2 O6 111.8(7) . 1_656 ?
O4 Si2 O6 111.4(9) . 1_656 ?
O1 Si2 O6 109.5(7) . 1_656 ?
O3 Si3 O7 111.5(9) . . ?
O3 Si3 O8 106.5(7) . . ?
O7 Si3 O8 114.3(6) . . ?
O3 Si3 O5 108.6(6) . . ?
O7 Si3 O5 104.0(7) . . ?
O8 Si3 O5 111.9(9) . . ?
O6 Si4 O3 105.6(7) . . ?
O6 Si4 O2 112.1(8) . . ?
O3 Si4 O2 110.9(10) . . ?
O6 Si4 O7 112.1(9) . 3_666 ?
O3 Si4 O7 108.0(7) . 3_666 ?
O2 Si4 O7 108.1(7) . 3_666 ?
Si1 O1 Si2 133.8(8) . . ?
Si4 O2 Si4 140.9(16) 4_575 . ?
Si3 O3 Si4 138.4(7) . . ?
Si2 O4 Si2 130.2(12) . 4_575 ?
Si1 O5 Si3 130.2(7) 3_766 . ?
Si4 O6 Si2 137.1(9) . 1_454 ?
Si3 O7 Si4 142.3(7) . 3_666 ?
Si1 O8 Si3 141.0(8) . . ?
Si2 O9 Si1 138.0(9) . 3_767 ?

loop_
_geom_bond_atom_site_label_1
_geom_bond_atom_site_label_2
_geom_bond_distance
_geom_bond_site_symmetry_2
_geom_bond_publ_flag
Si1 O8 1.619(14) . ?
Si1 O1 1.621(11) . ?
Si1 O5 1.633(15) 3_766 ?
Si1 O9 1.672(10) 3_767 ?
Si2 O9 1.623(12) . ?
Si2 O4 1.644(9) . ?
Si2 O1 1.662(10) . ?
Si2 O6 1.666(18) 1_656 ?
Si3 O3 1.633(12) . ?
Si3 O7 1.643(13) . ?
Si3 O8 1.663(14) . ?
Si3 O5 1.673(12) . ?
Si4 O6 1.625(14) . ?
Si4 O3 1.636(14) . ?
Si4 O2 1.650(10) . ?
Si4 O7 1.659(12) 3_666 ?
K1 K4 1.98(7) . ?
K3 K3 1.61(5) 3_665 ?
